data_4343585
loop_
_publ_author_name
'Simmons, C.'
'Hitchman, M.A.'
'Astley, T.'
'Stratemeier, H.'

_publ_section_title
;
 Effect of Zn substitution on the crystal structure of (N D4)2 (Cu (Zn)
 (D2 O)6) (S O4)2
;
_journal_name_full 'Inorganic Chemistry'
_journal_page_first 4651
_journal_page_last 4653
_journal_volume 39
_journal_year 2000
_chemical_formula_sum 'Cu0.995 D20 N2 O14 S2 Zn0.005'
_chemical_name_systematic '(N D4)2 (Cu0.995 Zn0.005 (D2 O)6) (S O4)2'
_space_group_IT_number 14
_symmetry_space_group_name_Hall '-P 2yab'
_symmetry_space_group_name_H-M 'P 1 21/a 1'
_cell_angle_alpha 90
_cell_angle_beta 106.36
_cell_angle_gamma 90
_cell_formula_units_Z 2
_cell_length_a 9.281
_cell_length_b 12.4999
_cell_length_c 6.2
_cell_volume 690.149
_citation_journal_id_ASTM INOCAJ
_cod_data_source_file Simmons_INOCAJ_2000_1125.cif
_cod_data_source_block D20Cu0.995N2O14S2Zn0.005
_cod_original_sg_symbol_Hall '-P 2ybc (z,y,-x)'
_cod_original_formula_sum 'D20 Cu0.995 N2 O14 S2 Zn0.005'
_cod_database_code 4343585

loop_
_symmetry_equiv_pos_as_xyz
x,y,z
-x+1/2,y+1/2,-z
-x,-y,-z
x-1/2,-y-1/2,z

loop_
_atom_site_label
_atom_site_type_symbol
_atom_site_fract_x
_atom_site_fract_y
_atom_site_fract_z
_atom_site_occupancy
_atom_site_U_iso_or_equiv
D9 D+1 -0.084 -0.067 0.291 1 0.0
O3 O-2 0.2702 0.0719 0.6255 1 0.0
O6 O-2 0.8245 0.1114 0.0391 1 0.0
S1 S+6 0.39698 0.14103 0.7426 1 0.0
O5 O-2 0.1602 0.1106 0.1676 1 0.0
D2 D+1 0.194 0.302 0.403 1 0.0
Zn1 Zn+2 0 0 0 0.005 0.0
N1 N-3 0.1274 0.3536 0.3621 1 0.0
D3 D+1 0.091 0.361 0.469 1 0.0
D6 D+1 0.231 0.126 0.122 1 0.0
O1 O-2 0.3987 0.2354 0.6008 1 0.0
D10 D+1 0.022 0.878 0.293 1 0.0
O2 O-2 0.536 0.0812 0.7732 1 0.0
O7 O-2 0.0013 -0.0653 0.2873 1 0.0
Cu1 Cu+2 0 0 0 0.995 0.0
D4 D+1 0.173 0.42 0.363 1 0.0
O4 O-2 0.3783 0.1752 0.9615 1 0.0
D1 D+1 0.065 0.344 0.209 1 0.0
D8 D+1 0.841 0.17 0.001 1 0.0
D7 D+1 0.747 0.103 -0.026 1 0.0
D5 D+1 0.19 0.095 0.291 1 0.0
